data_2205420
loop_
_publ_author_name
'K. Ravikumar'
'B. Sridhar'
'P. Aparna'
'J. Madhusudana Rao'

_publ_section_title
;
 A polymorph of bavachalcone
;
_journal_issue 4
_journal_name_full 'Acta Crystallographica Section E'
_journal_page_first o1020
_journal_page_last o1022
_journal_paper_doi 10.1107/S1600536805007713
_journal_volume 61
_journal_year 2005
_chemical_formula_iupac 'C21 H22 O4'
_chemical_formula_moiety 'C21 H22 O4'
_chemical_formula_sum 'C21 H22 O4'
_chemical_formula_weight 338.39
_chemical_name_systematic
;
1-[2-hydroxy-4-methoxy-5-(3-methylbut-2-enyl)phenyl]-3-(4-hydroxyphenyl)prop-
2-en-1-one
;
_space_group_IT_number 14
_symmetry_cell_setting monoclinic
_symmetry_space_group_name_Hall '-P 2ybc'
_symmetry_space_group_name_H-M 'P 1 21/c 1'
_atom_sites_solution_hydrogens geom
_atom_sites_solution_primary direct
_atom_sites_solution_secondary difmap
_audit_creation_method SHELXL-97
_cell_angle_alpha 90.00
_cell_angle_beta 101.6390(10)
_cell_angle_gamma 90.00
_cell_formula_units_Z 4
_cell_length_a 7.5025(5)
_cell_length_b 22.5080(15)
_cell_length_c 11.1960(7)
_cell_measurement_reflns_used 5568
_cell_measurement_temperature 273(2)
_cell_measurement_theta_max 27.04
_cell_measurement_theta_min 2.59
_cell_volume 1851.8(2)
_computing_cell_refinement 'SAINT (Bruker, 2001)'
_computing_data_collection 'SMART (Bruker, 2001)'
_computing_data_reduction SAINT
_computing_molecular_graphics 'SHELXTL/PC (Sheldrick, 1990)'
_computing_publication_material 'SHELXL97 and PARST (Nardelli, 1995)'
_computing_structure_refinement 'SHELXL97 (Sheldrick, 1997)'
_computing_structure_solution 'SHELXS97 (Sheldrick, 1997)'
_diffrn_ambient_temperature 273(2)
_diffrn_measured_fraction_theta_full 0.999
_diffrn_measured_fraction_theta_max 0.968
_diffrn_measurement_device 'Bruker SMART APEX CCD area-detector'
_diffrn_measurement_device_type 'CCD Area Detector'
_diffrn_measurement_method \w
_diffrn_radiation_monochromator graphite
_diffrn_radiation_source 'fine-focus sealed tube'
_diffrn_radiation_type MoK\a
_diffrn_radiation_wavelength 0.71073
_diffrn_reflns_av_R_equivalents 0.0195
_diffrn_reflns_av_sigmaI/netI 0.0178
_diffrn_reflns_limit_h_max 9
_diffrn_reflns_limit_h_min -9
_diffrn_reflns_limit_k_max 29
_diffrn_reflns_limit_k_min -28
_diffrn_reflns_limit_l_max 14
_diffrn_reflns_limit_l_min -14
_diffrn_reflns_number 15814
_diffrn_reflns_theta_full 25.00
_diffrn_reflns_theta_max 28.00
_diffrn_reflns_theta_min 1.81
_diffrn_standards_number 0
_exptl_absorpt_coefficient_mu 0.083
_exptl_absorpt_correction_type none
_exptl_crystal_colour orange
_exptl_crystal_density_diffrn 1.214
_exptl_crystal_density_method 'not measured'
_exptl_crystal_description Needle
_exptl_crystal_F_000 720
_exptl_crystal_size_max 0.30
_exptl_crystal_size_mid 0.18
_exptl_crystal_size_min 0.11
_refine_diff_density_max 0.258
_refine_diff_density_min -0.149
_refine_ls_extinction_method none
_refine_ls_goodness_of_fit_ref 1.044
_refine_ls_hydrogen_treatment constr
_refine_ls_matrix_type full
_refine_ls_number_parameters 231
_refine_ls_number_reflns 4328
_refine_ls_number_restraints 0
_refine_ls_restrained_S_all 1.044
_refine_ls_R_factor_all 0.0682
_refine_ls_R_factor_gt 0.0527
_refine_ls_shift/su_max 0.001
_refine_ls_shift/su_mean 0.000
_refine_ls_structure_factor_coef Fsqd
_refine_ls_weighting_details 'calc w = 1/[\s^2^(Fo^2^)+(0.0863P)^2^+0.1910P] where P = (Fo^2^+2Fc^2^)/3'
_refine_ls_weighting_scheme calc
_refine_ls_wR_factor_gt 0.1457
_refine_ls_wR_factor_ref 0.1584
_reflns_number_gt 3210
_reflns_number_total 4328
_reflns_threshold_expression I>2\s(I)
_cod_data_source_file bt6625.cif
_cod_data_source_block I
_cod_depositor_comments
;
The following automatic conversions were performed:
'_symmetry_cell_setting' value 'Monoclinic' changed to 'monoclinic'
according to '/home/saulius/struct/CIF-dictionaries/cif_core.dic'
dictionary named 'cif_core.dic' version 2.4.1 from 2010-06-29.

Automatic conversion script
Id: cif_fix_enum 1527 2010-12-29 10:47:43Z saulius 

The following automatic conversions were performed:

'_symmetry_cell_setting' value 'Monoclinic' changed to 'monoclinic'
according to /home/saulius/struct/CIF-dictionaries/cif_core.dic
dictionary named 'cif_core.dic' version 2.4.1 from 2010-06-29.

Automatic conversion script
Id: cif_fix_values 1715 2011-07-08 13:25:40Z adriana 
;
_cod_original_sg_symbol_H-M 'P 21/c'
_cod_database_code 2205420
_cod_database_fobs_code 2205420

loop_
_symmetry_equiv_pos_as_xyz
'x, y, z'
'-x, y+1/2, -z+1/2'
'-x, -y, -z'
'x, -y-1/2, z-1/2'

loop_
_atom_site_label
_atom_site_fract_x
_atom_site_fract_y
_atom_site_fract_z
_atom_site_U_iso_or_equiv
_atom_site_adp_type
_atom_site_calc_flag
_atom_site_refinement_flags
_atom_site_occupancy
_atom_site_type_symbol
O1 0.93913(17) 0.56235(4) 0.21775(10) 0.0721(3) Uani d . 1 O
O2 0.80513(18) 0.63025(4) 0.04795(10) 0.0719(3) Uani d . 1 O
H2A 0.8622 0.6201 0.1152 0.108 Uiso calc R 1 H
O3 1.2333(2) 0.23790(5) 0.56933(11) 0.0921(5) Uani d . 1 O
H3 1.2124 0.2090 0.5242 0.138 Uiso calc R 1 H
O4 0.48216(16) 0.54349(5) -0.32069(10) 0.0719(3) Uani d . 1 O
C1 1.0777(2) 0.34042(6) 0.31741(12) 0.0557(3) Uani d . 1 C
H1 1.0414 0.3399 0.2329 0.067 Uiso calc R 1 H
C2 1.1304(2) 0.28837(6) 0.37819(13) 0.0609(4) Uani d . 1 C
H2 1.1310 0.2532 0.3347 0.073 Uiso calc R 1 H
C3 1.1826(2) 0.28814(6) 0.50438(13) 0.0608(4) Uani d . 1 C
C4 1.1857(2) 0.34084(7) 0.56738(13) 0.0668(4) Uani d . 1 C
H4 1.2220 0.3412 0.6519 0.080 Uiso calc R 1 H
C5 1.1356(2) 0.39271(6) 0.50595(13) 0.0607(4) Uani d . 1 C
H5 1.1405 0.4280 0.5497 0.073 Uiso calc R 1 H
C6 1.07762(18) 0.39404(6) 0.37976(12) 0.0502(3) Uani d . 1 C
C7 1.0223(2) 0.45003(6) 0.31922(13) 0.0550(3) Uani d . 1 C
H7 1.0503 0.4841 0.3661 0.066 Uiso calc R 1 H
C8 0.9365(2) 0.45818(6) 0.20486(13) 0.0554(3) Uani d . 1 C
H8 0.9048 0.4251 0.1552 0.066 Uiso calc R 1 H
C9 0.8897(2) 0.51742(6) 0.15390(13) 0.0536(3) Uani d . 1 C
C10 0.78545(19) 0.52406(5) 0.02972(12) 0.0494(3) Uani d . 1 C
C11 0.7430(2) 0.58132(5) -0.01834(13) 0.0534(3) Uani d . 1 C
C12 0.6389(2) 0.58928(6) -0.13391(13) 0.0556(3) Uani d . 1 C
H12 0.6082 0.6274 -0.1632 0.067 Uiso calc R 1 H
C13 0.58063(19) 0.54042(6) -0.20554(13) 0.0536(3) Uani d . 1 C
C14 0.62374(19) 0.48215(6) -0.16250(13) 0.0537(3) Uani d . 1 C
C15 0.72286(19) 0.47579(6) -0.04657(13) 0.0514(3) Uani d . 1 C
H15 0.7502 0.4376 -0.0168 0.062 Uiso calc R 1 H
C16 0.5641(3) 0.43009(6) -0.24531(16) 0.0748(5) Uani d . 1 C
H16A 0.4398 0.4368 -0.2880 0.090 Uiso calc R 1 H
H16B 0.6397 0.4284 -0.3060 0.090 Uiso calc R 1 H
C17 0.5731(2) 0.37133(6) -0.18241(16) 0.0668(4) Uani d . 1 C
H17 0.5227 0.3699 -0.1131 0.080 Uiso calc R 1 H
C18 0.6432(2) 0.32150(7) -0.21259(15) 0.0681(4) Uani d . 1 C
C19 0.6263(4) 0.26485(8) -0.1447(2) 0.1055(7) Uani d . 1 C
H19A 0.5603 0.2724 -0.0812 0.158 Uiso calc R 1 H
H19B 0.7455 0.2502 -0.1095 0.158 Uiso calc R 1 H
H19C 0.5624 0.2358 -0.2001 0.158 Uiso calc R 1 H
C20 0.7356(4) 0.31540(10) -0.3181(2) 0.1080(8) Uani d . 1 C
H20A 0.7712 0.3539 -0.3416 0.162 Uiso calc R 1 H
H20B 0.6537 0.2975 -0.3854 0.162 Uiso calc R 1 H
H20C 0.8416 0.2908 -0.2951 0.162 Uiso calc R 1 H
C21 0.4255(3) 0.60019(8) -0.37100(17) 0.0791(5) Uani d . 1 C
H21A 0.5305 0.6233 -0.3777 0.119 Uiso calc R 1 H
H21B 0.3581 0.6203 -0.3188 0.119 Uiso calc R 1 H
H21C 0.3498 0.5951 -0.4504 0.119 Uiso calc R 1 H

loop_
_atom_site_aniso_label
_atom_site_aniso_U_11
_atom_site_aniso_U_22
_atom_site_aniso_U_33
_atom_site_aniso_U_12
_atom_site_aniso_U_13
_atom_site_aniso_U_23
O1 0.1065(9) 0.0460(6) 0.0590(6) 0.0034(5) 0.0052(6) -0.0082(5)
O2 0.1073(9) 0.0365(5) 0.0673(7) 0.0017(5) 0.0070(6) -0.0040(4)
O3 0.1522(13) 0.0476(6) 0.0630(7) 0.0041(7) -0.0105(7) 0.0071(5)
O4 0.0863(8) 0.0547(6) 0.0654(7) 0.0067(5) -0.0069(5) 0.0092(5)
C1 0.0711(9) 0.0487(7) 0.0440(7) -0.0016(6) 0.0037(6) -0.0030(6)
C2 0.0825(10) 0.0427(7) 0.0533(8) -0.0042(6) 0.0035(7) -0.0085(6)
C3 0.0775(10) 0.0434(7) 0.0558(8) -0.0022(6) 0.0005(7) 0.0027(6)
C4 0.0941(11) 0.0562(8) 0.0434(7) 0.0029(8) -0.0022(7) -0.0035(6)
C5 0.0809(10) 0.0466(7) 0.0498(7) 0.0052(7) 0.0019(7) -0.0084(6)
C6 0.0553(7) 0.0456(7) 0.0480(7) 0.0003(5) 0.0064(5) -0.0024(5)
C7 0.0664(8) 0.0447(7) 0.0530(8) 0.0045(6) 0.0101(6) -0.0038(6)
C8 0.0708(9) 0.0428(7) 0.0519(7) 0.0005(6) 0.0110(6) -0.0001(6)
C9 0.0671(8) 0.0437(7) 0.0516(7) 0.0030(6) 0.0155(6) -0.0015(6)
C10 0.0600(8) 0.0380(6) 0.0520(7) 0.0036(5) 0.0155(6) 0.0009(5)
C11 0.0678(8) 0.0361(6) 0.0591(8) 0.0032(6) 0.0194(6) -0.0006(5)
C12 0.0668(8) 0.0382(6) 0.0634(8) 0.0079(6) 0.0168(7) 0.0077(6)
C13 0.0560(8) 0.0473(7) 0.0570(8) 0.0047(6) 0.0100(6) 0.0061(6)
C14 0.0603(8) 0.0404(6) 0.0584(8) 0.0021(6) 0.0075(6) -0.0005(6)
C15 0.0632(8) 0.0351(6) 0.0555(7) 0.0042(5) 0.0114(6) 0.0033(5)
C16 0.0964(12) 0.0467(8) 0.0690(10) 0.0002(7) -0.0128(9) -0.0038(7)
C17 0.0755(10) 0.0483(8) 0.0720(10) -0.0073(7) 0.0043(8) -0.0038(7)
C18 0.0753(10) 0.0483(8) 0.0745(10) 0.0008(7) 0.0005(8) 0.0000(7)
C19 0.1276(18) 0.0540(10) 0.1344(19) 0.0016(11) 0.0254(15) 0.0178(11)
C20 0.148(2) 0.0847(14) 0.0940(15) 0.0314(13) 0.0309(14) 0.0016(12)
C21 0.0805(11) 0.0665(10) 0.0821(11) 0.0058(8) -0.0036(9) 0.0267(9)

loop_
_atom_type_symbol
_atom_type_description
_atom_type_scat_dispersion_real
_atom_type_scat_dispersion_imag
_atom_type_scat_source
C C 0.0033 0.0016 'International Tables Vol C Tables 4.2.6.8 and 6.1.1.4'
H H 0 0 'International Tables Vol C Tables 4.2.6.8 and 6.1.1.4'
N N 0.0061 0.0033 'International Tables Vol C Tables 4.2.6.8 and 6.1.1.4'
O O 0.0106 0.006 'International Tables Vol C Tables 4.2.6.8 and 6.1.1.4'
F F 0.0171 0.0103 'International Tables Vol C Tables 4.2.6.8 and 6.1.1.4'
Cl Cl 0.1484 0.1585 'International Tables Vol C Tables 4.2.6.8 and 6.1.1.4'

loop_
_geom_angle_atom_site_label_1
_geom_angle_atom_site_label_2
_geom_angle_atom_site_label_3
_geom_angle
_geom_angle_publ_flag
C11 O2 H2A 109.5 ?
C3 O3 H3 109.5 ?
C13 O4 C21 118.99(13) ?
C2 C1 C6 121.32(12) ?
C2 C1 H1 119.3 ?
C6 C1 H1 119.3 ?
C1 C2 C3 120.13(12) ?
C1 C2 H2 119.9 ?
C3 C2 H2 119.9 ?
O3 C3 C4 117.98(13) ?
O3 C3 C2 122.67(13) ?
C4 C3 C2 119.34(13) ?
C5 C4 C3 120.17(13) ?
C5 C4 H4 119.9 ?
C3 C4 H4 119.9 ?
C4 C5 C6 121.75(13) ?
C4 C5 H5 119.1 ?
C6 C5 H5 119.1 ?
C5 C6 C1 117.25(12) ?
C5 C6 C7 119.61(12) y
C1 C6 C7 123.14(12) ?
C8 C7 C6 127.53(13) ?
C8 C7 H7 116.2 ?
C6 C7 H7 116.2 ?
C7 C8 C9 122.28(13) ?
C7 C8 H8 118.9 ?
C9 C8 H8 118.9 ?
O1 C9 C10 120.14(12) ?
O1 C9 C8 119.55(13) ?
C10 C9 C8 120.31(12) ?
C15 C10 C11 117.00(13) ?
C15 C10 C9 123.37(11) ?
C11 C10 C9 119.63(12) y
O2 C11 C12 118.29(12) ?
O2 C11 C10 120.51(13) ?
C12 C11 C10 121.20(12) ?
C13 C12 C11 119.62(12) ?
C13 C12 H12 120.2 ?
C11 C12 H12 120.2 ?
O4 C13 C12 124.18(12) ?
O4 C13 C14 114.60(12) ?
C12 C13 C14 121.21(13) ?
C15 C14 C13 117.69(12) ?
C15 C14 C16 122.71(12) y
C13 C14 C16 119.58(13) ?
C14 C15 C10 123.23(12) ?
C14 C15 H15 118.4 ?
C10 C15 H15 118.4 ?
C17 C16 C14 114.80(14) y
C17 C16 H16A 108.6 ?
C14 C16 H16A 108.6 ?
C17 C16 H16B 108.6 ?
C14 C16 H16B 108.6 ?
H16A C16 H16B 107.5 ?
C18 C17 C16 128.19(18) y
C18 C17 H17 115.9 ?
C16 C17 H17 115.9 ?
C17 C18 C20 123.87(17) ?
C17 C18 C19 121.10(18) ?
C20 C18 C19 114.97(17) ?
C18 C19 H19A 109.5 ?
C18 C19 H19B 109.5 ?
H19A C19 H19B 109.5 ?
C18 C19 H19C 109.5 ?
H19A C19 H19C 109.5 ?
H19B C19 H19C 109.5 ?
C18 C20 H20A 109.5 ?
C18 C20 H20B 109.5 ?
H20A C20 H20B 109.5 ?
C18 C20 H20C 109.5 ?
H20A C20 H20C 109.5 ?
H20B C20 H20C 109.5 ?
O4 C21 H21A 109.5 ?
O4 C21 H21B 109.5 ?
H21A C21 H21B 109.5 ?
O4 C21 H21C 109.5 ?
H21A C21 H21C 109.5 ?
H21B C21 H21C 109.5 ?

loop_
_geom_bond_atom_site_label_1
_geom_bond_atom_site_label_2
_geom_bond_distance
_geom_bond_publ_flag
O1 C9 1.2506(16) y
O2 C11 1.3570(16) ?
O2 H2A 0.8200 ?
O3 C3 1.3568(17) y
O3 H3 0.8200 ?
O4 C13 1.3521(17) y
O4 C21 1.4248(18) ?
C1 C2 1.3723(19) ?
C1 C6 1.3943(18) ?
C1 H1 0.9300 ?
C2 C3 1.388(2) ?
C2 H2 0.9300 ?
C3 C4 1.378(2) ?
C4 C5 1.369(2) ?
C4 H4 0.9300 ?
C5 C6 1.3922(18) ?
C5 H5 0.9300 ?
C6 C7 1.4514(18) ?
C7 C8 1.3246(19) ?
C7 H7 0.9300 ?
C8 C9 1.4649(18) ?
C8 H8 0.9300 ?
C9 C10 1.4588(19) ?
C10 C15 1.4033(18) ?
C10 C11 1.4081(17) ?
C11 C12 1.382(2) ?
C12 C13 1.379(2) ?
C12 H12 0.9300 ?
C13 C14 1.4121(18) ?
C14 C15 1.3670(19) ?
C14 C16 1.5053(19) y
C15 H15 0.9300 ?
C16 C17 1.493(2) ?
C16 H16A 0.9700 ?
C16 H16B 0.9700 ?
C17 C18 1.312(2) y
C17 H17 0.9300 ?
C18 C20 1.492(3) ?
C18 C19 1.503(2) ?
C19 H19A 0.9600 ?
C19 H19B 0.9600 ?
C19 H19C 0.9600 ?
C20 H20A 0.9600 ?
C20 H20B 0.9600 ?
C20 H20C 0.9600 ?
C21 H21A 0.9600 ?
C21 H21B 0.9600 ?
C21 H21C 0.9600 ?

loop_
_geom_hbond_atom_site_label_D
_geom_hbond_atom_site_label_H
_geom_hbond_atom_site_label_A
_geom_hbond_site_symmetry_A
_geom_hbond_distance_DH
_geom_hbond_distance_HA
_geom_hbond_distance_DA
_geom_hbond_angle_DHA
O2 H2A O1 . 0.82 1.75 2.488(2) 148
O3 H3 O2 2_745 0.82 1.94 2.743(2) 166
C17 H17 O2 3_665 0.93 2.70 3.470(2) 140

loop_
_geom_torsion_atom_site_label_1
_geom_torsion_atom_site_label_2
_geom_torsion_atom_site_label_3
_geom_torsion_atom_site_label_4
_geom_torsion
C6 C1 C2 C3 0.9(3)
C1 C2 C3 O3 179.02(15)
C1 C2 C3 C4 -1.7(3)
O3 C3 C4 C5 -179.95(16)
C2 C3 C4 C5 0.8(3)
C3 C4 C5 C6 1.1(3)
C4 C5 C6 C1 -1.9(2)
C4 C5 C6 C7 178.70(14)
C2 C1 C6 C5 0.9(2)
C2 C1 C6 C7 -179.71(14)
C5 C6 C7 C8 -167.96(15)
C1 C6 C7 C8 12.7(2)
C6 C7 C8 C9 -179.30(13)
C7 C8 C9 O1 3.4(2)
C7 C8 C9 C10 -176.27(13)
O1 C9 C10 C15 -178.95(14)
C8 C9 C10 C15 0.8(2)
O1 C9 C10 C11 0.9(2)
C8 C9 C10 C11 -179.41(13)
C15 C10 C11 O2 -177.26(13)
C9 C10 C11 O2 2.9(2)
C15 C10 C11 C12 2.2(2)
C9 C10 C11 C12 -177.59(12)
O2 C11 C12 C13 177.13(13)
C10 C11 C12 C13 -2.4(2)
C21 O4 C13 C12 -3.3(2)
C21 O4 C13 C14 177.59(13)
C11 C12 C13 O4 -178.31(13)
C11 C12 C13 C14 0.7(2)
O4 C13 C14 C15 -179.87(12)
C12 C13 C14 C15 1.0(2)
O4 C13 C14 C16 1.6(2)
C12 C13 C14 C16 -177.53(15)
C13 C14 C15 C10 -1.1(2)
C16 C14 C15 C10 177.37(15)
C11 C10 C15 C14 -0.5(2)
C9 C10 C15 C14 179.37(13)
C15 C14 C16 C17 16.7(2)
C13 C14 C16 C17 -164.79(15)
C14 C16 C17 C18 -132.30(19)
C16 C17 C18 C20 2.1(3)
C16 C17 C18 C19 -174.69(17)

loop_
_cod_related_entry_id
_cod_related_entry_database
_cod_related_entry_code
1 ChemSpider 30654790
